data_4022058
loop_
_publ_author_name
'Kara West'
'Changsheng Wang'
'Andrei S. Batsanov'
'Martin R. Bryce'

_publ_contact_author 'Andrei S.Batsanov'
_publ_contact_author_email a.s.batsanov@durham.ac.uk
_publ_section_title
;
 Are Terminal Aryl Butadiynes Stable? Synthesis and X-ray Crystal
 Structures of a Series of Aryl- and Heteroaryl-butadiynes
 (Ar-C\\tbC-C\\tbC-H)
;
_journal_name_full 'Journal of Organic Chemistry'
_journal_page_first 8541
_journal_page_last 8544
_journal_paper_doi 10.1021/jo0615697
_journal_volume 71
_journal_year 2006
_chemical_formula_moiety 'C9 H5 N'
_chemical_formula_sum 'C9 H5 N'
_chemical_formula_weight 127.14
_chemical_name_systematic
; 
 4-(buta-1,3-diynyl)-pyridine 
;
_space_group_IT_number 2
_space_group_name_Hall '-P 1'
_space_group_name_H-M_alt 'P -1'
_symmetry_cell_setting triclinic
_symmetry_space_group_name_Hall '-P 1'
_symmetry_space_group_name_H-M 'P -1'
_atom_sites_solution_hydrogens difmap
_atom_sites_solution_primary direct
_atom_sites_solution_secondary difmap
_audit_creation_method SHELXL-97
_cell_angle_alpha 104.261(4)
_cell_angle_beta 92.738(4)
_cell_angle_gamma 92.274(4)
_cell_formula_units_Z 2
_cell_length_a 3.8203(4)
_cell_length_b 8.8878(9)
_cell_length_c 10.3102(11)
_cell_measurement_reflns_used 547
_cell_measurement_temperature 120(2)
_cell_measurement_theta_max 27.44
_cell_measurement_theta_min 3.49
_cell_volume 338.42(6)
_computing_cell_refinement 'SAINT version 6.28A (Bruker, 2002)'
_computing_data_collection 'SMART version 5.625 (Bruker, 2001)'
_computing_data_reduction 'SAINT version 6.28A (Bruker, 2002)'
_computing_molecular_graphics 'SHELXTL version 6.14 (Bruker, 2003)'
_computing_publication_material 'SHELXTL version 6.14 (Bruker, 2003)'
_computing_structure_refinement 'SHELXTL version 6.14 (Bruker, 2003)'
_computing_structure_solution 'SHELXTL version 6.12 (Bruker, 2001)'
_diffrn_ambient_temperature 120(2)
_diffrn_detector_area_resol_mean 8
_diffrn_measured_fraction_theta_full 0.946
_diffrn_measured_fraction_theta_max 0.946
_diffrn_measurement_device_type 'ProteumM APEX CCD area detector'
_diffrn_measurement_method '\w scans'
_diffrn_radiation_monochromator graphite
_diffrn_radiation_source '60W microfocus Bede Microsource with glass polycapillary optics'
_diffrn_radiation_type MoK\a
_diffrn_radiation_wavelength 0.71073
_diffrn_reflns_av_R_equivalents 0.0253
_diffrn_reflns_av_sigmaI/netI 0.0585
_diffrn_reflns_limit_h_max 4
_diffrn_reflns_limit_h_min -4
_diffrn_reflns_limit_k_max 11
_diffrn_reflns_limit_k_min -11
_diffrn_reflns_limit_l_max 13
_diffrn_reflns_limit_l_min -11
_diffrn_reflns_number 2413
_diffrn_reflns_theta_full 27.50
_diffrn_reflns_theta_max 27.50
_diffrn_reflns_theta_min 3.49
_diffrn_standards_decay_% 0
_exptl_absorpt_coefficient_mu 0.075
_exptl_absorpt_correction_type none
_exptl_crystal_colour colourless
_exptl_crystal_density_diffrn 1.248
_exptl_crystal_density_method 'not measured'
_exptl_crystal_description block
_exptl_crystal_F_000 132
_exptl_crystal_size_max 0.12
_exptl_crystal_size_mid 0.10
_exptl_crystal_size_min 0.02
_refine_diff_density_max 0.178
_refine_diff_density_min -0.167
_refine_diff_density_rms 0.037
_refine_ls_extinction_method none
_refine_ls_goodness_of_fit_ref 0.858
_refine_ls_hydrogen_treatment refall
_refine_ls_matrix_type full
_refine_ls_number_parameters 111
_refine_ls_number_reflns 1460
_refine_ls_number_restraints 0
_refine_ls_restrained_S_all 0.858
_refine_ls_R_factor_all 0.0690
_refine_ls_R_factor_gt 0.0420
_refine_ls_shift/su_max 0.000
_refine_ls_shift/su_mean 0.000
_refine_ls_structure_factor_coef Fsqd
_refine_ls_weighting_details 'calc w=1/[\s^2^(Fo^2^)+(0.0370P)^2^] where P=(Fo^2^+2Fc^2^)/3'
_refine_ls_weighting_scheme calc
_refine_ls_wR_factor_gt 0.0802
_refine_ls_wR_factor_ref 0.0882
_reflns_number_gt 939
_reflns_number_total 1460
_reflns_threshold_expression I>2\s(I)
_cod_data_source_file jo0615697si20060728_103547_6.cif
_cod_depositor_comments
;
The following automatic conversions were performed:
'_symmetry_cell_setting' value 'Triclinic' changed to 'triclinic'
according to '/home/saulius/struct/CIF-dictionaries/cif_core.dic'
dictionary named 'cif_core.dic' version 2.4.1 from 2010-06-29.

Automatic conversion script
Id: cif_fix_enum 1527 2010-12-29 10:47:43Z saulius 
;
_cod_database_code 4022058

loop_
_symmetry_equiv_pos_as_xyz
'x, y, z'
'-x, -y, -z'

loop_
_atom_site_label
_atom_site_type_symbol
_atom_site_fract_x
_atom_site_fract_y
_atom_site_fract_z
_atom_site_U_iso_or_equiv
_atom_site_adp_type
_atom_site_occupancy
_atom_site_symmetry_multiplicity
_atom_site_calc_flag
N1 N 0.4344(3) 0.27180(14) 0.87522(12) 0.0271(3) Uani 1 1 d
C2 C 0.5562(4) 0.14176(18) 0.79893(16) 0.0261(4) Uani 1 1 d
H2 H 0.560(3) 0.0509(16) 0.8389(14) 0.028(4) Uiso 1 1 d
C3 C 0.6640(3) 0.12849(16) 0.67135(15) 0.0236(4) Uani 1 1 d
H3 H 0.749(3) 0.0316(16) 0.6198(14) 0.023(4) Uiso 1 1 d
C4 C 0.6469(3) 0.25682(15) 0.61610(14) 0.0205(3) Uani 1 1 d
C5 C 0.5191(4) 0.39223(16) 0.69403(15) 0.0239(4) Uani 1 1 d
H5 H 0.499(4) 0.4818(17) 0.6588(15) 0.030(4) Uiso 1 1 d
C6 C 0.4191(4) 0.39401(17) 0.82080(15) 0.0260(4) Uani 1 1 d
H6 H 0.328(3) 0.4883(16) 0.8777(14) 0.029(4) Uiso 1 1 d
C7 C 0.7589(3) 0.24996(16) 0.48417(15) 0.0230(3) Uani 1 1 d
C8 C 0.8555(3) 0.24298(15) 0.37369(15) 0.0228(3) Uani 1 1 d
C9 C 0.9681(4) 0.23682(16) 0.24724(16) 0.0242(3) Uani 1 1 d
C10 C 1.0703(4) 0.23428(17) 0.13908(17) 0.0289(4) Uani 1 1 d
H10 H 1.169(4) 0.2366(19) 0.0528(18) 0.056(6) Uiso 1 1 d

loop_
_atom_site_aniso_label
_atom_site_aniso_U_11
_atom_site_aniso_U_22
_atom_site_aniso_U_33
_atom_site_aniso_U_23
_atom_site_aniso_U_13
_atom_site_aniso_U_12
N1 0.0264(7) 0.0328(7) 0.0225(8) 0.0072(6) 0.0040(6) 0.0021(6)
C2 0.0272(8) 0.0269(8) 0.0261(9) 0.0106(7) 0.0025(7) 0.0001(6)
C3 0.0239(8) 0.0227(8) 0.0238(9) 0.0047(7) 0.0029(7) 0.0020(6)
C4 0.0165(7) 0.0256(8) 0.0187(8) 0.0046(6) 0.0014(6) -0.0018(6)
C5 0.0264(8) 0.0220(8) 0.0239(9) 0.0064(6) 0.0013(7) 0.0025(6)
C6 0.0264(8) 0.0273(8) 0.0226(9) 0.0020(7) 0.0026(7) 0.0050(6)
C7 0.0216(7) 0.0219(7) 0.0250(9) 0.0050(6) 0.0013(6) 0.0020(6)
C8 0.0221(7) 0.0222(8) 0.0242(9) 0.0058(6) 0.0015(7) 0.0024(6)
C9 0.0234(7) 0.0244(7) 0.0252(9) 0.0063(6) 0.0034(6) 0.0027(5)
C10 0.0287(8) 0.0313(9) 0.0276(10) 0.0077(7) 0.0058(8) 0.0038(7)

loop_
_atom_type_symbol
_atom_type_description
_atom_type_scat_dispersion_real
_atom_type_scat_dispersion_imag
_atom_type_scat_source
C C 0.0033 0.0016 'International Tables Vol C Tables 4.2.6.8 and 6.1.1.4'
H H 0.0000 0.0000 'International Tables Vol C Tables 4.2.6.8 and 6.1.1.4'
N N 0.0061 0.0033 'International Tables Vol C Tables 4.2.6.8 and 6.1.1.4'

loop_
_geom_angle_atom_site_label_1
_geom_angle_atom_site_label_2
_geom_angle_atom_site_label_3
_geom_angle
C6 N1 C2 116.49(13)
N1 C2 C3 123.94(14)
N1 C2 H2 116.0(8)
C3 C2 H2 120.0(8)
C2 C3 C4 118.91(14)
C2 C3 H3 120.9(8)
C4 C3 H3 120.2(8)
C5 C4 C3 117.69(14)
C5 C4 C7 121.05(13)
C3 C4 C7 121.25(12)
C6 C5 C4 118.99(14)
C6 C5 H5 120.9(9)
C4 C5 H5 120.1(9)
N1 C6 C5 123.98(14)
N1 C6 H6 115.6(8)
C5 C6 H6 120.5(8)
C8 C7 C4 179.26(17)
C7 C8 C9 179.30(15)
C10 C9 C8 178.56(16)
C9 C10 H10 176.1(10)

loop_
_geom_bond_atom_site_label_1
_geom_bond_atom_site_label_2
_geom_bond_distance
N1 C6 1.3417(18)
N1 C2 1.3419(17)
C2 C3 1.376(2)
C2 H2 0.993(14)
C3 C4 1.3972(19)
C3 H3 0.970(13)
C4 C5 1.3928(18)
C4 C7 1.433(2)
C5 C6 1.376(2)
C5 H5 0.958(15)
C6 H6 0.984(14)
C7 C8 1.202(2)
C8 C9 1.381(2)
C9 C10 1.194(2)
C10 H10 0.987(18)

loop_
_geom_hbond_atom_site_label_D
_geom_hbond_atom_site_label_H
_geom_hbond_atom_site_label_A
_geom_hbond_distance_DH
_geom_hbond_distance_HA
_geom_hbond_distance_DA
_geom_hbond_angle_DHA
_geom_hbond_site_symmetry_A
C10 H10 N1 0.987(18) 2.217(18) 3.197(2) 171.9(13) 1_654

loop_
_cod_related_entry_id
_cod_related_entry_database
_cod_related_entry_code
1 ChemSpider 4414487
